data_7715296
loop_
_publ_author_name
'Sanderson, Hugh J.'
'Kociok-K&#xf6;hn, Gabriele'
'McMullin, Claire L.'
'Hintermair, Ulrich'

_publ_section_title
;
 Twinned <i>versus</i> linked organometallics - bimetallic "half-baguette"
 pentalenide complexes of Rh(I).
;
_journal_issue 13
_journal_name_full 'Dalton transactions (Cambridge, England : 2003)'
_journal_page_first 5881
_journal_page_last 5899
_journal_paper_doi 10.1039/d3dt04325h
_journal_volume 53
_journal_year 2024
_chemical_formula_moiety 'C48 H46 Ir2'
_chemical_formula_sum 'C48 H46 Ir2'
_chemical_formula_weight 1007.25
_space_group_crystal_system monoclinic
_space_group_IT_number 14
_space_group_name_Hall '-P 2yn'
_space_group_name_H-M_alt 'P 1 21/n 1'
_atom_sites_solution_hydrogens geom
_atom_sites_solution_primary dual
_audit_creation_method SHELXL-2018/3
_audit_update_record
;
2023-11-20 deposited with the CCDC.	2024-02-19 downloaded from the CCDC.
;
_cell_angle_alpha 90
_cell_angle_beta 103.209(2)
_cell_angle_gamma 90
_cell_formula_units_Z 4
_cell_length_a 10.4071(2)
_cell_length_b 18.5544(5)
_cell_length_c 19.0926(4)
_cell_measurement_reflns_used 17228
_cell_measurement_temperature 150(2)
_cell_measurement_theta_max 27.4380
_cell_measurement_theta_min 3.8550
_cell_volume 3589.19(14)
_computing_cell_refinement 'CrysAlisPro 1.171.41.112a (Rigaku OD, 2021)'
_computing_data_collection 'CrysAlisPro 1.171.41.112a (Rigaku OD, 2021)'
_computing_data_reduction 'CrysAlisPro 1.171.41.112a (Rigaku OD, 2021)'
_computing_molecular_graphics 'ORTEP3 for Windows - Farrugia, L. J. J. Appl. Crystallogr. 1997, 30, 565'
_computing_publication_material
;
 'WinGX publication routines, Farrugia, 
 L. J., J. Appl. Crystallogr., 1999, 32, 837-838
;
_computing_structure_refinement
;
 SHELXL-2018/3 (Sheldrick, 2018)
 Sheldrick GM (2008) Acta Crystallogr A64:112--122 and 
 C. B. H\"ubschle, G. M. Sheldrick and B. Dittrich
 ShelXle: a Qt graphical user interface for SHELXL
 J. Appl. Cryst., 44, (2011) 1281-1284.
;
_computing_structure_solution
; 
 SHELXT
 Sheldrick, G. M. (2008). Acta Cryst. A64, 112-122.
;
_diffrn_ambient_environment N~2~
_diffrn_ambient_temperature 150.00(10)
_diffrn_detector 'CCD plate'
_diffrn_detector_area_resol_mean 8.1150
_diffrn_detector_type EosS2
_diffrn_measured_fraction_theta_full 0.998
_diffrn_measured_fraction_theta_max 0.998
_diffrn_measurement_device 'four-circle diffractometer'
_diffrn_measurement_device_type 'SuperNova, Dual, Cu at home/near, EosS2'
_diffrn_measurement_method '\w scans'
_diffrn_radiation_monochromator mirror
_diffrn_radiation_probe x-ray
_diffrn_radiation_type 'Mo K\a'
_diffrn_radiation_wavelength 0.71073
_diffrn_reflns_av_R_equivalents 0.0504
_diffrn_reflns_av_unetI/netI 0.0406
_diffrn_reflns_Laue_measured_fraction_full 0.998
_diffrn_reflns_Laue_measured_fraction_max 0.998
_diffrn_reflns_limit_h_max 13
_diffrn_reflns_limit_h_min -13
_diffrn_reflns_limit_k_max 22
_diffrn_reflns_limit_k_min -24
_diffrn_reflns_limit_l_max 24
_diffrn_reflns_limit_l_min -24
_diffrn_reflns_number 39304
_diffrn_reflns_point_group_measured_fraction_full 0.998
_diffrn_reflns_point_group_measured_fraction_max 0.998
_diffrn_reflns_theta_full 25.242
_diffrn_reflns_theta_max 27.482
_diffrn_reflns_theta_min 3.328
_diffrn_source 'micro-focus sealed X-ray tube'
_diffrn_source_type 'SuperNova (Mo) X-ray Source'
_exptl_absorpt_coefficient_mu 7.442
_exptl_absorpt_correction_T_max 1.00000
_exptl_absorpt_correction_T_min 0.35394
_exptl_absorpt_correction_type multi-scan
_exptl_absorpt_process_details
;
CrysAlisPro 1.171.41.112a (Rigaku Oxford Diffraction, 2021)
Empirical absorption correction using spherical harmonics,
implemented in SCALE3 ABSPACK scaling algorithm.
;
_exptl_crystal_colour yellow
_exptl_crystal_density_diffrn 1.864
_exptl_crystal_description plate
_exptl_crystal_F_000 1952
_exptl_crystal_size_max 0.606
_exptl_crystal_size_mid 0.211
_exptl_crystal_size_min 0.087
_refine_diff_density_max 1.484
_refine_diff_density_min -2.054
_refine_diff_density_rms 0.170
_refine_ls_extinction_method none
_refine_ls_goodness_of_fit_ref 1.075
_refine_ls_hydrogen_treatment constr
_refine_ls_matrix_type full
_refine_ls_number_parameters 451
_refine_ls_number_reflns 8218
_refine_ls_number_restraints 0
_refine_ls_restrained_S_all 1.075
_refine_ls_R_factor_all 0.0414
_refine_ls_R_factor_gt 0.0320
_refine_ls_shift/su_max 0.002
_refine_ls_shift/su_mean 0.000
_refine_ls_structure_factor_coef Fsqd
_refine_ls_weighting_details 'w=1/[\s^2^(Fo^2^)+(0.0256P)^2^+7.1655P] where P=(Fo^2^+2Fc^2^)/3'
_refine_ls_weighting_scheme calc
_refine_ls_wR_factor_gt 0.0636
_refine_ls_wR_factor_ref 0.0676
_reflns_Friedel_coverage 0.000
_reflns_number_gt 7096
_reflns_number_total 8218
_reflns_threshold_expression 'I > 2\s(I)'
_cod_data_source_file d3dt04325h2.cif
_cod_data_source_block s21uh8
_cod_depositor_comments 'Adding full bibliography for 7715294--7715303.cif.'
_cod_original_sg_symbol_H-M 'P 21/n'
_cod_database_code 7715296
_shelx_shelxl_version_number 2018/3
_shelx_space_group_comment
;
The symmetry employed for this shelxl refinement is uniquely defined
by the following loop, which should always be used as a source of
symmetry information in preference to the above space-group names.
They are only intended as comments.
;
_shelx_estimated_absorpt_t_min 0.093
_shelx_estimated_absorpt_t_max 0.564
_oxdiff_exptl_absorpt_empirical_full_min 0.609
_oxdiff_exptl_absorpt_empirical_full_max 1.942
_oxdiff_exptl_absorpt_empirical_details
;
Empirical correction (ABSPACK) includes:
- Absorption correction using spherical harmonics
- Frame scaling
;

loop_
_space_group_symop_operation_xyz
'x, y, z'
'-x+1/2, y+1/2, -z+1/2'
'-x, -y, -z'
'x-1/2, -y-1/2, z-1/2'

loop_
_atom_site_label
_atom_site_type_symbol
_atom_site_fract_x
_atom_site_fract_y
_atom_site_fract_z
_atom_site_U_iso_or_equiv
_atom_site_adp_type
_atom_site_occupancy
_atom_site_site_symmetry_order
_atom_site_calc_flag
_atom_site_refinement_flags_posn
_atom_site_refinement_flags_adp
_atom_site_refinement_flags_occupancy
_atom_site_disorder_assembly
_atom_site_disorder_group
Ir1 Ir 0.96457(2) 0.45687(2) 0.60528(2) 0.01268(5) Uani 1 1 d . . . . .
C1 C 1.1134(4) 0.4297(3) 0.5419(2) 0.0140(9) Uani 1 1 d . . . . .
C2 C 1.2475(4) 0.4014(3) 0.5737(2) 0.0140(9) Uani 1 1 d . . . . .
C3 C 1.3422(4) 0.4423(3) 0.6211(2) 0.0188(10) Uani 1 1 d . . . . .
H3 H 1.322114 0.490133 0.632897 0.023 Uiso 1 1 calc R U . . .
C4 C 1.4652(5) 0.4133(3) 0.6509(3) 0.0263(12) Uani 1 1 d . . . . .
H4 H 1.529511 0.441660 0.682423 0.032 Uiso 1 1 calc R U . . .
C5 C 1.4951(5) 0.3441(3) 0.6353(3) 0.0276(12) Uani 1 1 d . . . . .
H5 H 1.579364 0.324428 0.656398 0.033 Uiso 1 1 calc R U . . .
C6 C 1.4024(5) 0.3028(3) 0.5890(3) 0.0276(12) Uani 1 1 d . . . . .
H6 H 1.422570 0.254725 0.578281 0.033 Uiso 1 1 calc R U . . .
C7 C 1.2798(5) 0.3319(3) 0.5581(2) 0.0210(10) Uani 1 1 d . . . . .
H7 H 1.216856 0.303538 0.525765 0.025 Uiso 1 1 calc R U . . .
C8 C 0.9999(4) 0.3836(3) 0.5206(2) 0.0129(9) Uani 1 1 d . . . . .
H8 H 1.002259 0.329847 0.524386 0.015 Uiso 1 1 calc R U . . .
C9 C 0.8839(4) 0.4250(3) 0.4910(2) 0.0132(9) Uani 1 1 d . . . . .
C10 C 0.7541(4) 0.3907(3) 0.4602(2) 0.0144(9) Uani 1 1 d . . . . .
C11 C 0.7511(5) 0.3291(3) 0.4181(2) 0.0210(10) Uani 1 1 d . . . . .
H11 H 0.830723 0.310247 0.409160 0.025 Uiso 1 1 calc R U . . .
C12 C 0.6322(5) 0.2952(3) 0.3893(3) 0.0277(12) Uani 1 1 d . . . . .
H12 H 0.630742 0.253346 0.360509 0.033 Uiso 1 1 calc R U . . .
C13 C 0.5157(5) 0.3218(3) 0.4020(3) 0.0289(13) Uani 1 1 d . . . . .
H13 H 0.434395 0.298414 0.381978 0.035 Uiso 1 1 calc R U . . .
C14 C 0.5184(5) 0.3821(3) 0.4438(3) 0.0260(12) Uani 1 1 d . . . . .
H14 H 0.438558 0.400087 0.453236 0.031 Uiso 1 1 calc R U . . .
C15 C 0.6365(5) 0.4170(3) 0.4725(3) 0.0207(10) Uani 1 1 d . . . . .
H15 H 0.636789 0.459180 0.500724 0.025 Uiso 1 1 calc R U . . .
C16 C 0.9296(4) 0.4981(3) 0.4840(2) 0.0138(9) Uani 1 1 d . . . . .
C17 C 0.8102(4) 0.4274(3) 0.6537(2) 0.0157(10) Uani 1 1 d . . . . .
H17 H 0.739028 0.398580 0.621837 0.019 Uiso 1 1 calc R U . . .
C18 C 0.8033(5) 0.5025(3) 0.6387(2) 0.0210(11) Uani 1 1 d . . . . .
H18 H 0.728249 0.516419 0.598137 0.025 Uiso 1 1 calc R U . . .
C19 C 0.8415(6) 0.5599(3) 0.6955(3) 0.0316(13) Uani 1 1 d . . . . .
H19A H 0.775765 0.560993 0.725618 0.038 Uiso 1 1 calc R U . . .
H19B H 0.840136 0.607475 0.671816 0.038 Uiso 1 1 calc R U . . .
C20 C 0.9787(6) 0.5469(3) 0.7435(3) 0.0306(13) Uani 1 1 d . . . . .
H20A H 1.020278 0.593746 0.760104 0.037 Uiso 1 1 calc R U . . .
H20B H 0.970380 0.518961 0.786457 0.037 Uiso 1 1 calc R U . . .
C21 C 1.0655(5) 0.5060(3) 0.7032(2) 0.0241(12) Uani 1 1 d . . . . .
H21 H 1.148041 0.532064 0.699879 0.029 Uiso 1 1 calc R U . . .
C22 C 1.0787(4) 0.4297(3) 0.7073(2) 0.0213(11) Uani 1 1 d . . . . .
H22 H 1.169241 0.411815 0.706979 0.026 Uiso 1 1 calc R U . . .
C23 C 1.0041(5) 0.3826(3) 0.7499(2) 0.0220(11) Uani 1 1 d . . . . .
H23A H 1.038551 0.391541 0.801966 0.026 Uiso 1 1 calc R U . . .
H23B H 1.019970 0.331246 0.740509 0.026 Uiso 1 1 calc R U . . .
C24 C 0.8548(5) 0.3974(3) 0.7303(2) 0.0223(11) Uani 1 1 d . . . . .
H24A H 0.806621 0.352039 0.734134 0.027 Uiso 1 1 calc R U . . .
H24B H 0.832607 0.432335 0.764900 0.027 Uiso 1 1 calc R U . . .
Ir2 Ir 0.92537(2) 0.08467(2) 0.56574(2) 0.01431(5) Uani 1 1 d . . . . .
C31 C 0.9362(4) 0.0815(3) 0.4507(2) 0.0156(9) Uani 1 1 d . . . . .
C32 C 0.9543(4) 0.1416(3) 0.4035(2) 0.0156(10) Uani 1 1 d . . . . .
C33 C 1.0554(5) 0.1917(3) 0.4226(2) 0.0225(11) Uani 1 1 d . . . . .
H33 H 1.113486 0.189395 0.468836 0.027 Uiso 1 1 calc R U . . .
C34 C 1.0720(6) 0.2453(3) 0.3743(3) 0.0311(13) Uani 1 1 d . . . . .
H34 H 1.142378 0.278837 0.387259 0.037 Uiso 1 1 calc R U . . .
C35 C 0.9855(6) 0.2494(3) 0.3073(3) 0.0313(13) Uani 1 1 d . . . . .
H35 H 0.996025 0.286344 0.274562 0.038 Uiso 1 1 calc R U . . .
C36 C 0.8852(5) 0.2006(3) 0.2883(3) 0.0290(12) Uani 1 1 d . . . . .
H36 H 0.826230 0.203542 0.242312 0.035 Uiso 1 1 calc R U . . .
C37 C 0.8694(5) 0.1469(3) 0.3358(2) 0.0226(11) Uani 1 1 d . . . . .
H37 H 0.799579 0.113127 0.322095 0.027 Uiso 1 1 calc R U . . .
C38 C 0.8103(4) 0.0544(3) 0.4573(2) 0.0166(10) Uani 1 1 d . . . . .
H38 H 0.723290 0.075862 0.433154 0.020 Uiso 1 1 calc R U . . .
C39 C 0.8263(4) -0.0088(3) 0.5015(2) 0.0145(9) Uani 1 1 d . . . . .
C40 C 0.7147(4) -0.0530(3) 0.5117(2) 0.0155(9) Uani 1 1 d . . . . .
C41 C 0.6094(5) -0.0643(3) 0.4534(3) 0.0286(12) Uani 1 1 d . . . . .
H41 H 0.609437 -0.042153 0.408605 0.034 Uiso 1 1 calc R U . . .
C42 C 0.5044(5) -0.1075(3) 0.4598(4) 0.0396(15) Uani 1 1 d . . . . .
H42 H 0.432241 -0.113920 0.419680 0.048 Uiso 1 1 calc R U . . .
C43 C 0.5037(5) -0.1409(3) 0.5235(3) 0.0320(13) Uani 1 1 d . . . . .
H43 H 0.432040 -0.171160 0.527479 0.038 Uiso 1 1 calc R U . . .
C44 C 0.6077(6) -0.1305(3) 0.5819(3) 0.0311(13) Uani 1 1 d . . . . .
H44 H 0.607727 -0.153963 0.626173 0.037 Uiso 1 1 calc R U . . .
C45 C 0.7117(5) -0.0863(3) 0.5766(3) 0.0243(11) Uani 1 1 d . . . . .
H45 H 0.781729 -0.078629 0.617570 0.029 Uiso 1 1 calc R U . . .
C46 C 0.9668(4) -0.0274(2) 0.5154(2) 0.0129(9) Uani 1 1 d . . . . .
C47 C 0.8288(5) 0.0908(3) 0.6522(2) 0.0218(11) Uani 1 1 d . . . . .
H47 H 0.750057 0.058581 0.646818 0.026 Uiso 1 1 calc R U . . .
C48 C 0.9520(5) 0.0547(3) 0.6747(2) 0.0219(11) Uani 1 1 d . . . . .
H48 H 0.943125 0.001733 0.681903 0.026 Uiso 1 1 calc R U . . .
C49 C 1.0757(5) 0.0873(3) 0.7227(3) 0.0292(13) Uani 1 1 d . . . . .
H49A H 1.151503 0.054661 0.724057 0.035 Uiso 1 1 calc R U . . .
H49B H 1.063056 0.091995 0.772368 0.035 Uiso 1 1 calc R U . . .
C50 C 1.1061(5) 0.1611(3) 0.6954(3) 0.0326(13) Uani 1 1 d . . . . .
H50A H 1.202629 0.169316 0.708268 0.039 Uiso 1 1 calc R U . . .
H50B H 1.063922 0.198893 0.719133 0.039 Uiso 1 1 calc R U . . .
C51 C 1.0562(5) 0.1673(3) 0.6138(3) 0.0242(11) Uani 1 1 d . . . . .
H51 H 1.127007 0.178108 0.587671 0.029 Uiso 1 1 calc R U . . .
C52 C 0.9309(5) 0.1966(3) 0.5804(3) 0.0238(11) Uani 1 1 d . . . . .
H52 H 0.930703 0.224426 0.535492 0.029 Uiso 1 1 calc R U . . .
C53 C 0.8313(6) 0.2227(3) 0.6205(3) 0.0302(13) Uani 1 1 d . . . . .
H53A H 0.747037 0.232942 0.585704 0.036 Uiso 1 1 calc R U . . .
H53B H 0.863083 0.268250 0.645515 0.036 Uiso 1 1 calc R U . . .
C54 C 0.8065(5) 0.1676(3) 0.6757(3) 0.0287(12) Uani 1 1 d . . . . .
H54A H 0.866784 0.177415 0.722946 0.034 Uiso 1 1 calc R U . . .
H54B H 0.714745 0.172477 0.681442 0.034 Uiso 1 1 calc R U . . .

loop_
_atom_site_aniso_label
_atom_site_aniso_U_11
_atom_site_aniso_U_22
_atom_site_aniso_U_33
_atom_site_aniso_U_23
_atom_site_aniso_U_13
_atom_site_aniso_U_12
Ir1 0.01100(9) 0.01595(11) 0.01107(9) 0.00132(7) 0.00247(6) -0.00141(7)
C1 0.009(2) 0.018(3) 0.017(2) -0.0012(18) 0.0070(17) -0.0034(18)
C2 0.009(2) 0.017(3) 0.017(2) 0.0019(18) 0.0064(17) 0.0017(18)
C3 0.015(2) 0.018(3) 0.024(2) 0.003(2) 0.0063(18) 0.0010(19)
C4 0.014(2) 0.036(4) 0.026(3) 0.006(2) -0.0004(19) -0.001(2)
C5 0.013(2) 0.038(4) 0.033(3) 0.014(3) 0.007(2) 0.007(2)
C6 0.022(3) 0.025(3) 0.038(3) 0.007(2) 0.010(2) 0.010(2)
C7 0.017(2) 0.023(3) 0.023(2) -0.003(2) 0.0042(19) 0.001(2)
C8 0.011(2) 0.014(2) 0.015(2) 0.0008(18) 0.0052(16) -0.0006(18)
C9 0.012(2) 0.014(3) 0.013(2) 0.0029(18) 0.0023(16) 0.0025(18)
C10 0.014(2) 0.014(3) 0.014(2) 0.0030(18) 0.0014(17) -0.0061(18)
C11 0.022(2) 0.020(3) 0.020(2) -0.003(2) 0.0036(19) -0.001(2)
C12 0.031(3) 0.025(3) 0.024(3) -0.004(2) 0.000(2) -0.010(2)
C13 0.019(3) 0.029(3) 0.033(3) 0.008(2) -0.005(2) -0.016(2)
C14 0.012(2) 0.030(3) 0.036(3) 0.009(2) 0.004(2) -0.003(2)
C15 0.019(2) 0.018(3) 0.024(2) 0.003(2) 0.0034(19) 0.000(2)
C16 0.009(2) 0.021(3) 0.010(2) -0.0023(18) 0.0012(16) -0.0065(19)
C17 0.007(2) 0.025(3) 0.017(2) 0.0016(19) 0.0056(16) -0.0005(19)
C18 0.020(2) 0.027(3) 0.017(2) 0.001(2) 0.0065(18) 0.006(2)
C19 0.045(3) 0.027(3) 0.026(3) -0.005(2) 0.015(2) 0.004(3)
C20 0.050(4) 0.023(3) 0.020(3) -0.006(2) 0.009(2) -0.012(3)
C21 0.026(3) 0.034(3) 0.011(2) 0.002(2) 0.0003(18) -0.011(2)
C22 0.012(2) 0.039(3) 0.011(2) 0.007(2) -0.0006(17) -0.001(2)
C23 0.025(3) 0.026(3) 0.016(2) 0.005(2) 0.0063(19) 0.000(2)
C24 0.024(3) 0.025(3) 0.019(2) 0.007(2) 0.0079(19) -0.005(2)
Ir2 0.01552(9) 0.01388(10) 0.01350(9) -0.00068(7) 0.00327(6) -0.00072(7)
C31 0.019(2) 0.013(3) 0.014(2) 0.0004(18) 0.0036(17) -0.0020(19)
C32 0.020(2) 0.012(3) 0.016(2) 0.0009(18) 0.0077(18) 0.0007(19)
C33 0.026(3) 0.025(3) 0.016(2) 0.001(2) 0.0056(19) -0.005(2)
C34 0.041(3) 0.024(3) 0.032(3) -0.001(2) 0.015(2) -0.007(3)
C35 0.048(4) 0.021(3) 0.028(3) 0.010(2) 0.017(2) 0.000(3)
C36 0.037(3) 0.030(3) 0.019(2) 0.006(2) 0.005(2) 0.003(3)
C37 0.022(3) 0.024(3) 0.022(2) 0.004(2) 0.0063(19) 0.002(2)
C38 0.015(2) 0.020(3) 0.015(2) 0.0001(19) 0.0035(17) 0.0001(19)
C39 0.016(2) 0.014(3) 0.012(2) -0.0015(18) 0.0012(16) -0.0024(19)
C40 0.012(2) 0.012(3) 0.023(2) -0.0028(19) 0.0055(17) 0.0036(18)
C41 0.024(3) 0.021(3) 0.037(3) 0.010(2) -0.001(2) -0.003(2)
C42 0.020(3) 0.030(4) 0.062(4) 0.011(3) -0.005(3) -0.005(2)
C43 0.019(3) 0.018(3) 0.064(4) -0.006(3) 0.019(3) -0.007(2)
C44 0.042(3) 0.027(3) 0.033(3) -0.006(2) 0.027(3) -0.011(3)
C45 0.028(3) 0.025(3) 0.020(2) -0.005(2) 0.006(2) -0.005(2)
C46 0.020(2) 0.008(2) 0.010(2) -0.0010(17) 0.0014(16) -0.0032(18)
C47 0.031(3) 0.023(3) 0.014(2) -0.002(2) 0.010(2) -0.001(2)
C48 0.031(3) 0.019(3) 0.015(2) 0.0017(19) 0.0037(19) 0.002(2)
C49 0.030(3) 0.033(3) 0.019(2) -0.006(2) -0.006(2) 0.003(2)
C50 0.026(3) 0.036(4) 0.030(3) -0.011(3) -0.006(2) -0.006(3)
C51 0.028(3) 0.022(3) 0.023(2) -0.009(2) 0.007(2) -0.012(2)
C52 0.037(3) 0.010(3) 0.026(3) -0.003(2) 0.009(2) -0.006(2)
C53 0.042(3) 0.021(3) 0.027(3) -0.003(2) 0.007(2) 0.009(2)
C54 0.036(3) 0.028(3) 0.025(3) -0.007(2) 0.013(2) 0.004(3)

loop_
_atom_type_symbol
_atom_type_description
_atom_type_scat_dispersion_real
_atom_type_scat_dispersion_imag
_atom_type_scat_source
C C 0.0033 0.0016 'International Tables Vol C Tables 4.2.6.8 and 6.1.1.4'
H H 0.0000 0.0000 'International Tables Vol C Tables 4.2.6.8 and 6.1.1.4'
Ir Ir -1.4442 7.9887 'International Tables Vol C Tables 4.2.6.8 and 6.1.1.4'

loop_
_exptl_crystal_face_index_h
_exptl_crystal_face_index_k
_exptl_crystal_face_index_l
_exptl_crystal_face_perp_dist
5 25 -2 0.0355
-5 -25 2 0.0497
0 -19 18 0.2065
-5 1 -23 0.3395
0 1 26 0.2334
14 -2 -14 0.0901
-14 2 14 0.1009
15 -2 -3 0.1572
6 24 -4 0.0337
6 23 0 0.0570
7 -22 -7 0.0954
-2 -8 -24 0.2882

loop_
_geom_angle_atom_site_label_1
_geom_angle_atom_site_label_2
_geom_angle_atom_site_label_3
_geom_angle
_geom_angle_site_symmetry_1
_geom_angle_site_symmetry_3
_geom_angle_publ_flag
C22 Ir1 C17 81.75(17) . . ?
C22 Ir1 C18 97.87(18) . . ?
C17 Ir1 C18 39.46(19) . . ?
C22 Ir1 C21 39.4(2) . . ?
C17 Ir1 C21 89.90(18) . . ?
C18 Ir1 C21 80.17(19) . . ?
C22 Ir1 C8 112.22(19) . . ?
C17 Ir1 C8 115.76(17) . . ?
C18 Ir1 C8 138.40(17) . . ?
C21 Ir1 C8 140.89(18) . . ?
C22 Ir1 C1 97.65(17) . . ?
C17 Ir1 C1 151.14(18) . . ?
C18 Ir1 C1 162.99(18) . . ?
C21 Ir1 C1 107.99(18) . . ?
C8 Ir1 C1 37.86(15) . . ?
C22 Ir1 C9 148.29(19) . . ?
C17 Ir1 C9 101.95(17) . . ?
C18 Ir1 C9 104.79(17) . . ?
C21 Ir1 C9 166.44(18) . . ?
C8 Ir1 C9 37.68(15) . . ?
C1 Ir1 C9 64.04(15) . . ?
C22 Ir1 C16 119.49(16) . 3_766 ?
C17 Ir1 C16 158.64(15) . 3_766 ?
C18 Ir1 C16 127.40(18) . 3_766 ?
C21 Ir1 C16 105.19(17) . 3_766 ?
C8 Ir1 C16 60.65(16) . 3_766 ?
C1 Ir1 C16 36.78(16) . 3_766 ?
C9 Ir1 C16 61.66(15) . 3_766 ?
C22 Ir1 C16 155.02(16) . . ?
C17 Ir1 C16 123.23(15) . . ?
C18 Ir1 C16 102.10(16) . . ?
C21 Ir1 C16 130.53(18) . . ?
C8 Ir1 C16 60.06(16) . . ?
C1 Ir1 C16 61.13(16) . . ?
C9 Ir1 C16 36.51(16) . . ?
C16 Ir1 C16 35.54(18) 3_766 . ?
C8 C1 C16 106.3(4) . 3_766 ?
C8 C1 C2 122.7(4) . . ?
C16 C1 C2 130.4(4) 3_766 . ?
C8 C1 Ir1 70.2(2) . . ?
C16 C1 Ir1 77.3(2) 3_766 . ?
C2 C1 Ir1 124.3(3) . . ?
C7 C2 C3 118.4(4) . . ?
C7 C2 C1 119.6(4) . . ?
C3 C2 C1 122.0(4) . . ?
C4 C3 C2 120.2(5) . . ?
C4 C3 H3 119.9 . . ?
C2 C3 H3 119.9 . . ?
C5 C4 C3 120.6(5) . . ?
C5 C4 H4 119.7 . . ?
C3 C4 H4 119.7 . . ?
C4 C5 C6 119.9(5) . . ?
C4 C5 H5 120.1 . . ?
C6 C5 H5 120.1 . . ?
C5 C6 C7 119.8(5) . . ?
C5 C6 H6 120.1 . . ?
C7 C6 H6 120.1 . . ?
C2 C7 C6 121.1(5) . . ?
C2 C7 H7 119.4 . . ?
C6 C7 H7 119.4 . . ?
C9 C8 C1 110.8(4) . . ?
C9 C8 Ir1 72.1(2) . . ?
C1 C8 Ir1 71.9(2) . . ?
C9 C8 H8 124.6 . . ?
C1 C8 H8 124.6 . . ?
Ir1 C8 H8 124.6 . . ?
C8 C9 C16 105.8(4) . . ?
C8 C9 C10 122.3(4) . . ?
C16 C9 C10 130.5(4) . . ?
C8 C9 Ir1 70.2(2) . . ?
C16 C9 Ir1 77.6(2) . . ?
C10 C9 Ir1 127.2(3) . . ?
C15 C10 C11 118.8(4) . . ?
C15 C10 C9 122.7(4) . . ?
C11 C10 C9 118.5(4) . . ?
C12 C11 C10 120.1(5) . . ?
C12 C11 H11 120.0 . . ?
C10 C11 H11 120.0 . . ?
C13 C12 C11 120.6(5) . . ?
C13 C12 H12 119.7 . . ?
C11 C12 H12 119.7 . . ?
C14 C13 C12 119.5(5) . . ?
C14 C13 H13 120.3 . . ?
C12 C13 H13 120.3 . . ?
C13 C14 C15 120.6(5) . . ?
C13 C14 H14 119.7 . . ?
C15 C14 H14 119.7 . . ?
C14 C15 C10 120.4(5) . . ?
C14 C15 H15 119.8 . . ?
C10 C15 H15 119.8 . . ?
C9 C16 C16 109.0(5) . 3_766 ?
C9 C16 C1 143.6(4) . 3_766 ?
C16 C16 C1 107.4(5) 3_766 3_766 ?
C9 C16 Ir1 127.4(3) . 3_766 ?
C16 C16 Ir1 72.4(3) 3_766 3_766 ?
C1 C16 Ir1 65.9(2) 3_766 3_766 ?
C9 C16 Ir1 65.9(2) . . ?
C16 C16 Ir1 72.1(3) 3_766 . ?
C1 C16 Ir1 126.1(3) 3_766 . ?
Ir1 C16 Ir1 144.46(18) 3_766 . ?
C18 C17 C24 122.7(4) . . ?
C18 C17 Ir1 70.4(2) . . ?
C24 C17 Ir1 114.8(3) . . ?
C18 C17 H17 113.9 . . ?
C24 C17 H17 113.9 . . ?
Ir1 C17 H17 113.9 . . ?
C17 C18 C19 123.7(4) . . ?
C17 C18 Ir1 70.1(3) . . ?
C19 C18 Ir1 113.8(3) . . ?
C17 C18 H18 113.9 . . ?
C19 C18 H18 113.9 . . ?
Ir1 C18 H18 113.9 . . ?
C18 C19 C20 112.1(4) . . ?
C18 C19 H19A 109.2 . . ?
C20 C19 H19A 109.2 . . ?
C18 C19 H19B 109.2 . . ?
C20 C19 H19B 109.2 . . ?
H19A C19 H19B 107.9 . . ?
C21 C20 C19 110.9(4) . . ?
C21 C20 H20A 109.5 . . ?
C19 C20 H20A 109.5 . . ?
C21 C20 H20B 109.5 . . ?
C19 C20 H20B 109.5 . . ?
H20A C20 H20B 108.1 . . ?
C22 C21 C20 122.0(4) . . ?
C22 C21 Ir1 69.1(3) . . ?
C20 C21 Ir1 115.4(3) . . ?
C22 C21 H21 114.2 . . ?
C20 C21 H21 114.2 . . ?
Ir1 C21 H21 114.2 . . ?
C21 C22 C23 123.1(4) . . ?
C21 C22 Ir1 71.5(3) . . ?
C23 C22 Ir1 112.6(3) . . ?
C21 C22 H22 114.1 . . ?
C23 C22 H22 114.1 . . ?
Ir1 C22 H22 114.1 . . ?
C22 C23 C24 112.2(4) . . ?
C22 C23 H23A 109.2 . . ?
C24 C23 H23A 109.2 . . ?
C22 C23 H23B 109.2 . . ?
C24 C23 H23B 109.2 . . ?
H23A C23 H23B 107.9 . . ?
C17 C24 C23 111.4(4) . . ?
C17 C24 H24A 109.3 . . ?
C23 C24 H24A 109.3 . . ?
C17 C24 H24B 109.3 . . ?
C23 C24 H24B 109.3 . . ?
H24A C24 H24B 108.0 . . ?
C52 Ir2 C48 97.8(2) . . ?
C52 Ir2 C51 39.5(2) . . ?
C48 Ir2 C51 80.6(2) . . ?
C52 Ir2 C47 81.2(2) . . ?
C48 Ir2 C47 39.28(19) . . ?
C51 Ir2 C47 89.80(19) . . ?
C52 Ir2 C38 111.63(19) . . ?
C48 Ir2 C38 140.94(19) . . ?
C51 Ir2 C38 138.26(18) . . ?
C47 Ir2 C38 119.32(18) . . ?
C52 Ir2 C31 98.71(18) . . ?
C48 Ir2 C31 160.31(19) . . ?
C51 Ir2 C31 105.91(18) . . ?
C47 Ir2 C31 155.30(18) . . ?
C38 Ir2 C31 37.72(16) . . ?
C52 Ir2 C39 146.87(18) . . ?
C48 Ir2 C39 106.09(18) . . ?
C51 Ir2 C39 166.07(18) . . ?
C47 Ir2 C39 103.12(18) . . ?
C38 Ir2 C39 37.54(16) . . ?
C31 Ir2 C39 63.83(16) . . ?
C52 Ir2 C46 122.04(17) . 3_756 ?
C48 Ir2 C46 123.59(17) . 3_756 ?
C51 Ir2 C46 104.77(17) . 3_756 ?
C47 Ir2 C46 156.07(18) . 3_756 ?
C38 Ir2 C46 60.62(16) . 3_756 ?
C31 Ir2 C46 37.11(16) . 3_756 ?
C39 Ir2 C46 61.32(15) . 3_756 ?
C52 Ir2 C46 157.16(17) . . ?
C48 Ir2 C46 100.00(17) . . ?
C51 Ir2 C46 130.75(18) . . ?
C47 Ir2 C46 121.59(18) . . ?
C38 Ir2 C46 60.53(16) . . ?
C31 Ir2 C46 61.46(16) . . ?
C39 Ir2 C46 36.96(15) . . ?
C46 Ir2 C46 35.2(2) 3_756 . ?
C38 C31 C46 105.8(4) . 3_756 ?
C38 C31 C32 124.4(4) . . ?
C46 C31 C32 128.1(4) 3_756 . ?
C38 C31 Ir2 70.8(2) . . ?
C46 C31 Ir2 76.6(2) 3_756 . ?
C32 C31 Ir2 128.8(3) . . ?
C33 C32 C37 118.6(4) . . ?
C33 C32 C31 122.7(4) . . ?
C37 C32 C31 118.7(4) . . ?
C32 C33 C34 120.3(5) . . ?
C32 C33 H33 119.8 . . ?
C34 C33 H33 119.8 . . ?
C35 C34 C33 119.8(5) . . ?
C35 C34 H34 120.1 . . ?
C33 C34 H34 120.1 . . ?
C36 C35 C34 120.2(5) . . ?
C36 C35 H35 119.9 . . ?
C34 C35 H35 119.9 . . ?
C35 C36 C37 120.1(5) . . ?
C35 C36 H36 120.0 . . ?
C37 C36 H36 120.0 . . ?
C36 C37 C32 121.0(5) . . ?
C36 C37 H37 119.5 . . ?
C32 C37 H37 119.5 . . ?
C39 C38 C31 110.7(4) . . ?
C39 C38 Ir2 72.0(2) . . ?
C31 C38 Ir2 71.5(2) . . ?
C39 C38 H38 124.7 . . ?
C31 C38 H38 124.7 . . ?
Ir2 C38 H38 124.7 . . ?
C38 C39 C46 106.1(4) . . ?
C38 C39 C40 123.1(4) . . ?
C46 C39 C40 129.0(4) . . ?
C38 C39 Ir2 70.5(3) . . ?
C46 C39 Ir2 76.6(2) . . ?
C40 C39 Ir2 129.7(3) . . ?
C41 C40 C45 118.2(5) . . ?
C41 C40 C39 118.7(4) . . ?
C45 C40 C39 123.1(4) . . ?
C42 C41 C40 120.8(5) . . ?
C42 C41 H41 119.6 . . ?
C40 C41 H41 119.6 . . ?
C43 C42 C41 120.4(5) . . ?
C43 C42 H42 119.8 . . ?
C41 C42 H42 119.8 . . ?
C42 C43 C44 119.6(5) . . ?
C42 C43 H43 120.2 . . ?
C44 C43 H43 120.2 . . ?
C43 C44 C45 120.5(5) . . ?
C43 C44 H44 119.7 . . ?
C45 C44 H44 119.7 . . ?
C44 C45 C40 120.5(5) . . ?
C44 C45 H45 119.8 . . ?
C40 C45 H45 119.8 . . ?
C46 C46 C31 108.6(5) 3_756 3_756 ?
C46 C46 C39 108.3(5) 3_756 . ?
C31 C46 C39 143.1(4) 3_756 . ?
C46 C46 Ir2 72.7(3) 3_756 3_756 ?
C31 C46 Ir2 66.3(2) 3_756 3_756 ?
C39 C46 Ir2 126.2(3) . 3_756 ?
C46 C46 Ir2 72.1(3) 3_756 . ?
C31 C46 Ir2 126.3(3) 3_756 . ?
C39 C46 Ir2 66.4(2) . . ?
Ir2 C46 Ir2 144.83(19) 3_756 . ?
C48 C47 C54 122.4(5) . . ?
C48 C47 Ir2 69.9(3) . . ?
C54 C47 Ir2 114.1(3) . . ?
C48 C47 H47 114.3 . . ?
C54 C47 H47 114.3 . . ?
Ir2 C47 H47 114.3 . . ?
C47 C48 C49 125.1(5) . . ?
C47 C48 Ir2 70.8(3) . . ?
C49 C48 Ir2 113.0(3) . . ?
C47 C48 H48 113.5 . . ?
C49 C48 H48 113.5 . . ?
Ir2 C48 H48 113.5 . . ?
C48 C49 C50 111.3(4) . . ?
C48 C49 H49A 109.4 . . ?
C50 C49 H49A 109.4 . . ?
C48 C49 H49B 109.4 . . ?
C50 C49 H49B 109.4 . . ?
H49A C49 H49B 108.0 . . ?
C49 C50 C51 111.5(4) . . ?
C49 C50 H50A 109.3 . . ?
C51 C50 H50A 109.3 . . ?
C49 C50 H50B 109.3 . . ?
C51 C50 H50B 109.3 . . ?
H50A C50 H50B 108.0 . . ?
C52 C51 C50 123.3(5) . . ?
C52 C51 Ir2 69.5(3) . . ?
C50 C51 Ir2 115.0(4) . . ?
C52 C51 H51 113.9 . . ?
C50 C51 H51 113.9 . . ?
Ir2 C51 H51 113.9 . . ?
C51 C52 C53 124.3(4) . . ?
C51 C52 Ir2 71.0(3) . . ?
C53 C52 Ir2 112.7(4) . . ?
C51 C52 H52 113.8 . . ?
C53 C52 H52 113.8 . . ?
Ir2 C52 H52 113.8 . . ?
C52 C53 C54 112.3(4) . . ?
C52 C53 H53A 109.1 . . ?
C54 C53 H53A 109.1 . . ?
C52 C53 H53B 109.1 . . ?
C54 C53 H53B 109.1 . . ?
H53A C53 H53B 107.9 . . ?
C47 C54 C53 111.0(4) . . ?
C47 C54 H54A 109.4 . . ?
C53 C54 H54A 109.4 . . ?
C47 C54 H54B 109.4 . . ?
C53 C54 H54B 109.4 . . ?
H54A C54 H54B 108.0 . . ?

loop_
_geom_bond_atom_site_label_1
_geom_bond_atom_site_label_2
_geom_bond_distance
_geom_bond_site_symmetry_2
_geom_bond_publ_flag
Ir1 C22 2.098(4) . ?
Ir1 C17 2.101(4) . ?
Ir1 C18 2.105(5) . ?
Ir1 C21 2.129(5) . ?
Ir1 C8 2.206(4) . ?
Ir1 C1 2.229(4) . ?
Ir1 C9 2.231(4) . ?
Ir1 C16 2.382(4) 3_766 ?
Ir1 C16 2.386(4) . ?
C1 C8 1.439(6) . ?
C1 C16 1.462(7) 3_766 ?
C1 C2 1.485(6) . ?
C2 C7 1.382(7) . ?
C2 C3 1.400(6) . ?
C3 C4 1.386(7) . ?
C3 H3 0.9500 . ?
C4 C5 1.370(8) . ?
C4 H4 0.9500 . ?
C5 C6 1.382(8) . ?
C5 H5 0.9500 . ?
C6 C7 1.386(7) . ?
C6 H6 0.9500 . ?
C7 H7 0.9500 . ?
C8 C9 1.433(6) . ?
C8 H8 1.0000 . ?
C9 C16 1.454(6) . ?
C9 C10 1.487(6) . ?
C10 C15 1.387(6) . ?
C10 C11 1.394(7) . ?
C11 C12 1.384(7) . ?
C11 H11 0.9500 . ?
C12 C13 1.380(8) . ?
C12 H12 0.9500 . ?
C13 C14 1.371(8) . ?
C13 H13 0.9500 . ?
C14 C15 1.387(7) . ?
C14 H14 0.9500 . ?
C15 H15 0.9500 . ?
C16 C16 1.455(8) 3_766 ?
C17 C18 1.420(7) . ?
C17 C24 1.535(6) . ?
C17 H17 1.0000 . ?
C18 C19 1.507(7) . ?
C18 H18 1.0000 . ?
C19 C20 1.530(8) . ?
C19 H19A 0.9900 . ?
C19 H19B 0.9900 . ?
C20 C21 1.518(7) . ?
C20 H20A 0.9900 . ?
C20 H20B 0.9900 . ?
C21 C22 1.424(7) . ?
C21 H21 1.0000 . ?
C22 C23 1.523(6) . ?
C22 H22 1.0000 . ?
C23 C24 1.538(7) . ?
C23 H23A 0.9900 . ?
C23 H23B 0.9900 . ?
C24 H24A 0.9900 . ?
C24 H24B 0.9900 . ?
Ir2 C52 2.094(5) . ?
Ir2 C48 2.110(4) . ?
Ir2 C51 2.115(5) . ?
Ir2 C47 2.122(4) . ?
Ir2 C38 2.215(4) . ?
Ir2 C31 2.225(4) . ?
Ir2 C39 2.235(4) . ?
Ir2 C46 2.363(4) 3_756 ?
Ir2 C46 2.371(4) . ?
C31 C38 1.435(6) . ?
C31 C46 1.466(6) 3_756 ?
C31 C32 1.472(6) . ?
C32 C33 1.389(7) . ?
C32 C37 1.392(6) . ?
C33 C34 1.393(7) . ?
C33 H33 0.9500 . ?
C34 C35 1.389(7) . ?
C34 H34 0.9500 . ?
C35 C36 1.368(8) . ?
C35 H35 0.9500 . ?
C36 C37 1.383(7) . ?
C36 H36 0.9500 . ?
C37 H37 0.9500 . ?
C38 C39 1.432(6) . ?
C38 H38 1.0000 . ?
C39 C46 1.466(6) . ?
C39 C40 1.472(6) . ?
C40 C41 1.388(7) . ?
C40 C45 1.391(7) . ?
C41 C42 1.382(7) . ?
C41 H41 0.9500 . ?
C42 C43 1.366(8) . ?
C42 H42 0.9500 . ?
C43 C44 1.379(8) . ?
C43 H43 0.9500 . ?
C44 C45 1.380(7) . ?
C44 H44 0.9500 . ?
C45 H45 0.9500 . ?
C46 C46 1.430(8) 3_756 ?
C47 C48 1.422(7) . ?
C47 C54 1.528(7) . ?
C47 H47 1.0000 . ?
C48 C49 1.524(7) . ?
C48 H48 1.0000 . ?
C49 C50 1.525(8) . ?
C49 H49A 0.9900 . ?
C49 H49B 0.9900 . ?
C50 C51 1.530(7) . ?
C50 H50A 0.9900 . ?
C50 H50B 0.9900 . ?
C51 C52 1.422(7) . ?
C51 H51 1.0000 . ?
C52 C53 1.503(7) . ?
C52 H52 1.0000 . ?
C53 C54 1.532(7) . ?
C53 H53A 0.9900 . ?
C53 H53B 0.9900 . ?
C54 H54A 0.9900 . ?
C54 H54B 0.9900 . ?

loop_
_geom_torsion_atom_site_label_1
_geom_torsion_atom_site_label_2
_geom_torsion_atom_site_label_3
_geom_torsion_atom_site_label_4
_geom_torsion
_geom_torsion_site_symmetry_1
_geom_torsion_site_symmetry_2
_geom_torsion_site_symmetry_3
_geom_torsion_site_symmetry_4
_geom_torsion_publ_flag
C8 C1 C2 C7 26.0(6) . . . . ?
C16 C1 C2 C7 -143.5(5) 3_766 . . . ?
Ir1 C1 C2 C7 113.1(4) . . . . ?
C8 C1 C2 C3 -151.9(4) . . . . ?
C16 C1 C2 C3 38.5(7) 3_766 . . . ?
Ir1 C1 C2 C3 -64.8(5) . . . . ?
C7 C2 C3 C4 0.5(7) . . . . ?
C1 C2 C3 C4 178.4(4) . . . . ?
C2 C3 C4 C5 -1.0(7) . . . . ?
C3 C4 C5 C6 0.6(8) . . . . ?
C4 C5 C6 C7 0.3(8) . . . . ?
C3 C2 C7 C6 0.5(7) . . . . ?
C1 C2 C7 C6 -177.5(4) . . . . ?
C5 C6 C7 C2 -0.9(7) . . . . ?
C16 C1 C8 C9 -7.6(5) 3_766 . . . ?
C2 C1 C8 C9 -179.3(4) . . . . ?
Ir1 C1 C8 C9 62.0(3) . . . . ?
C16 C1 C8 Ir1 -69.6(3) 3_766 . . . ?
C2 C1 C8 Ir1 118.7(4) . . . . ?
C1 C8 C9 C16 8.3(5) . . . . ?
Ir1 C8 C9 C16 70.1(3) . . . . ?
C1 C8 C9 C10 175.9(4) . . . . ?
Ir1 C8 C9 C10 -122.2(4) . . . . ?
C1 C8 C9 Ir1 -61.9(3) . . . . ?
C8 C9 C10 C15 138.1(5) . . . . ?
C16 C9 C10 C15 -57.6(7) . . . . ?
Ir1 C9 C10 C15 49.4(6) . . . . ?
C8 C9 C10 C11 -41.0(6) . . . . ?
C16 C9 C10 C11 123.4(5) . . . . ?
Ir1 C9 C10 C11 -129.6(4) . . . . ?
C15 C10 C11 C12 0.1(7) . . . . ?
C9 C10 C11 C12 179.2(4) . . . . ?
C10 C11 C12 C13 -0.2(8) . . . . ?
C11 C12 C13 C14 -0.2(8) . . . . ?
C12 C13 C14 C15 0.9(8) . . . . ?
C13 C14 C15 C10 -1.0(7) . . . . ?
C11 C10 C15 C14 0.5(7) . . . . ?
C9 C10 C15 C14 -178.5(4) . . . . ?
C8 C9 C16 C16 -5.6(5) . . . 3_766 ?
C10 C9 C16 C16 -171.9(5) . . . 3_766 ?
Ir1 C9 C16 C16 59.4(4) . . . 3_766 ?
C8 C9 C16 C1 176.2(5) . . . 3_766 ?
C10 C9 C16 C1 9.9(9) . . . 3_766 ?
Ir1 C9 C16 C1 -118.9(6) . . . 3_766 ?
C8 C9 C16 Ir1 76.3(4) . . . 3_766 ?
C10 C9 C16 Ir1 -90.0(5) . . . 3_766 ?
Ir1 C9 C16 Ir1 141.3(3) . . . 3_766 ?
C8 C9 C16 Ir1 -65.0(3) . . . . ?
C10 C9 C16 Ir1 128.7(5) . . . . ?
C24 C17 C18 C19 1.5(7) . . . . ?
Ir1 C17 C18 C19 -106.0(5) . . . . ?
C24 C17 C18 Ir1 107.5(4) . . . . ?
C17 C18 C19 C20 51.2(7) . . . . ?
Ir1 C18 C19 C20 -30.0(6) . . . . ?
C18 C19 C20 C21 28.2(6) . . . . ?
C19 C20 C21 C22 -94.8(6) . . . . ?
C19 C20 C21 Ir1 -14.5(6) . . . . ?
C20 C21 C22 C23 2.2(7) . . . . ?
Ir1 C21 C22 C23 -105.4(4) . . . . ?
C20 C21 C22 Ir1 107.6(4) . . . . ?
C21 C22 C23 C24 52.1(6) . . . . ?
Ir1 C22 C23 C24 -29.9(5) . . . . ?
C18 C17 C24 C23 -92.1(5) . . . . ?
Ir1 C17 C24 C23 -10.3(5) . . . . ?
C22 C23 C24 C17 25.7(6) . . . . ?
C38 C31 C32 C33 143.5(5) . . . . ?
C46 C31 C32 C33 -53.3(7) 3_756 . . . ?
Ir2 C31 C32 C33 51.3(6) . . . . ?
C38 C31 C32 C37 -38.8(7) . . . . ?
C46 C31 C32 C37 124.3(5) 3_756 . . . ?
Ir2 C31 C32 C37 -131.1(4) . . . . ?
C37 C32 C33 C34 -1.0(7) . . . . ?
C31 C32 C33 C34 176.7(5) . . . . ?
C32 C33 C34 C35 1.3(8) . . . . ?
C33 C34 C35 C36 -0.8(8) . . . . ?
C34 C35 C36 C37 0.1(9) . . . . ?
C35 C36 C37 C32 0.2(8) . . . . ?
C33 C32 C37 C36 0.3(7) . . . . ?
C31 C32 C37 C36 -177.5(5) . . . . ?
C46 C31 C38 C39 7.6(5) 3_756 . . . ?
C32 C31 C38 C39 173.8(4) . . . . ?
Ir2 C31 C38 C39 -61.7(3) . . . . ?
C46 C31 C38 Ir2 69.2(3) 3_756 . . . ?
C32 C31 C38 Ir2 -124.5(4) . . . . ?
C31 C38 C39 C46 -7.6(5) . . . . ?
Ir2 C38 C39 C46 -69.0(3) . . . . ?
C31 C38 C39 C40 -173.3(4) . . . . ?
Ir2 C38 C39 C40 125.3(4) . . . . ?
C31 C38 C39 Ir2 61.4(3) . . . . ?
C38 C39 C40 C41 38.5(7) . . . . ?
C46 C39 C40 C41 -123.8(5) . . . . ?
Ir2 C39 C40 C41 129.7(4) . . . . ?
C38 C39 C40 C45 -144.0(5) . . . . ?
C46 C39 C40 C45 53.8(7) . . . . ?
Ir2 C39 C40 C45 -52.7(6) . . . . ?
C45 C40 C41 C42 0.1(8) . . . . ?
C39 C40 C41 C42 177.8(5) . . . . ?
C40 C41 C42 C43 -1.3(9) . . . . ?
C41 C42 C43 C44 1.0(9) . . . . ?
C42 C43 C44 C45 0.4(9) . . . . ?
C43 C44 C45 C40 -1.6(8) . . . . ?
C41 C40 C45 C44 1.3(8) . . . . ?
C39 C40 C45 C44 -176.3(5) . . . . ?
C38 C39 C46 C46 4.6(6) . . . 3_756 ?
C40 C39 C46 C46 169.1(4) . . . 3_756 ?
Ir2 C39 C46 C46 -60.2(4) . . . 3_756 ?
C38 C39 C46 C31 -175.5(6) . . . 3_756 ?
C40 C39 C46 C31 -10.9(9) . . . 3_756 ?
Ir2 C39 C46 C31 119.7(6) . . . 3_756 ?
C38 C39 C46 Ir2 -77.1(4) . . . 3_756 ?
C40 C39 C46 Ir2 87.5(5) . . . 3_756 ?
Ir2 C39 C46 Ir2 -141.8(3) . . . 3_756 ?
C38 C39 C46 Ir2 64.8(3) . . . . ?
C40 C39 C46 Ir2 -130.7(5) . . . . ?
C54 C47 C48 C49 -1.3(7) . . . . ?
Ir2 C47 C48 C49 105.2(5) . . . . ?
C54 C47 C48 Ir2 -106.5(4) . . . . ?
C47 C48 C49 C50 -49.9(7) . . . . ?
Ir2 C48 C49 C50 32.2(5) . . . . ?
C48 C49 C50 C51 -28.8(6) . . . . ?
C49 C50 C51 C52 94.1(6) . . . . ?
C49 C50 C51 Ir2 13.1(6) . . . . ?
C50 C51 C52 C53 -2.0(8) . . . . ?
Ir2 C51 C52 C53 105.1(5) . . . . ?
C50 C51 C52 Ir2 -107.1(5) . . . . ?
C51 C52 C53 C54 -49.5(7) . . . . ?
Ir2 C52 C53 C54 32.4(5) . . . . ?
C48 C47 C54 C53 93.5(6) . . . . ?
Ir2 C47 C54 C53 12.8(6) . . . . ?
C52 C53 C54 C47 -28.9(6) . . . . ?

loop_
_exptl_oxdiff_crystal_face_indexfrac_h
_exptl_oxdiff_crystal_face_indexfrac_k
_exptl_oxdiff_crystal_face_indexfrac_l
_exptl_oxdiff_crystal_face_x
_exptl_oxdiff_crystal_face_y
_exptl_oxdiff_crystal_face_z
4.5040 24.9051 -2.3573 0.9667 -0.2316 0.1086
-4.5359 -24.8894 2.1954 -0.9659 0.2315 -0.1156
0.2341 -18.5821 18.3354 -0.7379 0.1759 0.6516
-4.7452 0.9538 -22.7683 0.0597 -0.0131 -0.9981
0.3709 1.3338 25.9949 0.0091 0.3166 0.9485
13.8048 -2.3743 -14.3631 -0.0256 -0.9996 0.0106
-13.9417 2.3545 13.6870 0.0256 0.9989 -0.0401
14.5594 -1.8866 -3.4934 -0.0227 -0.9025 0.4301
5.7957 23.9903 -4.0681 0.9385 -0.3316 0.0958
6.4880 23.3102 0.0686 0.9078 -0.3206 0.2703
7.1969 -22.4723 -6.8973 -0.8238 -0.5668 0.0089
-2.2464 -8.1610 -23.6184 -0.2788 -0.1933 -0.9407
